data_4129706
loop_
_publ_author_name
'Zhou, Xuan'
'Dong, Guangbin'

_publ_section_title
;
 (4+1) vs (4+2): Catalytic Intramolecular Coupling between Cyclobutanones
 and Trisubstituted Allenes via C-C Activation.
;
_journal_issue 42
_journal_name_full 'Journal of the American Chemical Society'
_journal_page_first 13715
_journal_page_last 13721
_journal_paper_doi 10.1021/jacs.5b09799
_journal_volume 137
_journal_year 2015
_chemical_formula_moiety 'C22 H29 N O3 S'
_chemical_formula_sum 'C22 H29 N O3 S'
_chemical_formula_weight 387.52
_space_group_crystal_system triclinic
_space_group_IT_number 2
_space_group_name_Hall '-P 1'
_space_group_name_H-M_alt 'P -1'
_atom_sites_solution_hydrogens geom
_audit_creation_method SHELXL-2013
_cell_angle_alpha 85.712(2)
_cell_angle_beta 75.187(3)
_cell_angle_gamma 61.523(2)
_cell_formula_units_Z 4
_cell_length_a 12.8249(5)
_cell_length_b 13.1568(6)
_cell_length_c 14.1193(7)
_cell_measurement_reflns_used 25161
_cell_measurement_temperature 100(2)
_cell_measurement_theta_max 74.8
_cell_measurement_theta_min 3.8
_cell_volume 2021.45(17)
_computing_cell_refinement 'CrysAlisPro V 1.171.37.31, Agilent Technologies'
_computing_data_collection 'CrysAlisPro V 1.171.37.31, Agilent Technologies'
_computing_data_reduction 'CrysAlisPro V 1.171.37.31, Agilent Technologies'
_computing_molecular_graphics 'XP SHELXTL/PC, Siemens Analytical'
_computing_publication_material 'XL SHELXTL/PC, Siemens Analytical'
_computing_structure_refinement 'Shelxl-2013, Sheldrick, G. M.'
_computing_structure_solution
;

SUPERFLIP.  Palatinus, L. and Chapuis, G., J. Appl. Cryst. 40, 786-790.
;
_diffrn_ambient_temperature 100(2)
_diffrn_measured_fraction_theta_full 0.998
_diffrn_measured_fraction_theta_max 0.978
_diffrn_measurement_device_type 'Agilent SuperNova with AtlasS2 CCD'
_diffrn_measurement_method \w-scans
_diffrn_radiation_type CuK\a
_diffrn_radiation_wavelength 1.54184
_diffrn_reflns_av_R_equivalents 0.0283
_diffrn_reflns_av_unetI/netI 0.0184
_diffrn_reflns_Laue_measured_fraction_full 0.998
_diffrn_reflns_Laue_measured_fraction_max 0.978
_diffrn_reflns_limit_h_max 16
_diffrn_reflns_limit_h_min -15
_diffrn_reflns_limit_k_max 16
_diffrn_reflns_limit_k_min -16
_diffrn_reflns_limit_l_max 17
_diffrn_reflns_limit_l_min -17
_diffrn_reflns_number 37536
_diffrn_reflns_point_group_measured_fraction_full 0.998
_diffrn_reflns_point_group_measured_fraction_max 0.978
_diffrn_reflns_theta_full 67.684
_diffrn_reflns_theta_max 74.884
_diffrn_reflns_theta_min 3.243
_diffrn_source 'sealed microfocus tube'
_exptl_absorpt_coefficient_mu 1.593
_exptl_absorpt_correction_T_max 1.00
_exptl_absorpt_correction_T_min 0.822
_exptl_absorpt_correction_type multi-scan
_exptl_absorpt_process_details
;
CrysAlisPro, Agilent Technologies,
Version 1.171.37.35h (release 09-02-2015 CrysAlis171 .NET)
(compiled Feb  9 2015,16:26:32)
Empirical absorption correction using spherical harmonics,
 implemented in SCALE3 ABSPACK scaling algorithm.
;
_exptl_crystal_colour colorless
_exptl_crystal_density_diffrn 1.273
_exptl_crystal_description plate
_exptl_crystal_F_000 832
_exptl_crystal_size_max 0.330
_exptl_crystal_size_mid 0.210
_exptl_crystal_size_min 0.040
_refine_diff_density_max 0.848
_refine_diff_density_min -0.389
_refine_diff_density_rms 0.052
_refine_ls_extinction_method none
_refine_ls_goodness_of_fit_ref 1.036
_refine_ls_hydrogen_treatment constr
_refine_ls_matrix_type full
_refine_ls_number_parameters 491
_refine_ls_number_reflns 8134
_refine_ls_number_restraints 0
_refine_ls_restrained_S_all 1.036
_refine_ls_R_factor_all 0.0438
_refine_ls_R_factor_gt 0.0403
_refine_ls_shift/su_max 0.003
_refine_ls_shift/su_mean 0.000
_refine_ls_structure_factor_coef Fsqd
_refine_ls_weighting_details 'w=1/[\s^2^(Fo^2^)+(0.0601P)^2^+1.1659P] where P=(Fo^2^+2Fc^2^)/3'
_refine_ls_weighting_scheme calc
_refine_ls_wR_factor_gt 0.1084
_refine_ls_wR_factor_ref 0.1103
_reflns_Friedel_coverage 0.000
_reflns_number_gt 7690
_reflns_number_total 8134
_reflns_threshold_expression 'I > 2\s(I)'
_cod_data_source_file ja5b09799_si_005.cif
_cod_data_source_block shelx
_cod_original_cell_volume 2021.45(16)
_cod_database_code 4129706
_shelx_space_group_comment
;
The symmetry employed for this shelxl refinement is uniquely defined
by the following loop, which should always be used as a source of
symmetry information in preference to the above space-group names.
They are only intended as comments.
;
_shelx_estimated_absorpt_t_min 0.621
_shelx_estimated_absorpt_t_max 0.939
_shelxl_version_number 2013-4

loop_
_space_group_symop_operation_xyz
'x, y, z'
'-x, -y, -z'

loop_
_atom_site_label
_atom_site_type_symbol
_atom_site_fract_x
_atom_site_fract_y
_atom_site_fract_z
_atom_site_U_iso_or_equiv
_atom_site_adp_type
_atom_site_occupancy
_atom_site_site_symmetry_order
_atom_site_calc_flag
_atom_site_refinement_flags_posn
_atom_site_refinement_flags_adp
C1 C 0.62129(13) 0.50750(14) 0.58084(11) 0.0233(3) Uani 1 1 d . .
H1A H 0.6314 0.4462 0.5372 0.028 Uiso 1 1 calc R U
H1B H 0.5782 0.5830 0.5527 0.028 Uiso 1 1 calc R U
C2 C 0.54345(14) 0.50625(14) 0.68246(11) 0.0228(3) Uani 1 1 d . .
H2A H 0.5668 0.4248 0.6982 0.027 Uiso 1 1 calc R U
H2B H 0.4564 0.5448 0.6803 0.027 Uiso 1 1 calc R U
C3 C 0.55595(13) 0.56657(13) 0.76613(10) 0.0199(3) Uani 1 1 d . .
C4 C 0.68469(13) 0.48685(13) 0.78423(10) 0.0194(3) Uani 1 1 d . .
C5 C 0.75699(13) 0.55306(13) 0.76881(10) 0.0201(3) Uani 1 1 d . .
H5 H 0.8456 0.5012 0.7375 0.024 Uiso 1 1 calc R U
C6 C 0.74066(15) 0.60249(14) 0.87065(11) 0.0260(3) Uani 1 1 d . .
H6A H 0.6541 0.6328 0.9082 0.031 Uiso 1 1 calc R U
H6B H 0.7923 0.5394 0.9072 0.031 Uiso 1 1 calc R U
C7 C 0.77553(16) 0.69916(15) 0.86281(13) 0.0317(4) Uani 1 1 d . .
H7A H 0.7624 0.7294 0.9293 0.038 Uiso 1 1 calc R U
H7B H 0.8634 0.6683 0.8290 0.038 Uiso 1 1 calc R U
C8 C 0.69809(16) 0.79648(15) 0.80590(13) 0.0316(4) Uani 1 1 d . .
H8A H 0.7200 0.8596 0.8024 0.038 Uiso 1 1 calc R U
H8B H 0.6104 0.8282 0.8406 0.038 Uiso 1 1 calc R U
C9 C 0.71844(16) 0.75268(14) 0.70196(12) 0.0278(3) Uani 1 1 d . .
H9A H 0.8034 0.7316 0.6648 0.033 Uiso 1 1 calc R U
H9B H 0.6622 0.8162 0.6687 0.033 Uiso 1 1 calc R U
C10 C 0.69757(13) 0.64743(13) 0.69929(10) 0.0206(3) Uani 1 1 d . .
C11 C 0.75246(14) 0.59517(13) 0.59367(10) 0.0221(3) Uani 1 1 d . .
H11A H 0.7084 0.6525 0.5495 0.027 Uiso 1 1 calc R U
H11B H 0.8395 0.5772 0.5729 0.027 Uiso 1 1 calc R U
C12 C 0.56079(13) 0.67943(12) 0.73527(10) 0.0210(3) Uani 1 1 d . .
H12A H 0.5200 0.7370 0.7917 0.025 Uiso 1 1 calc R U
H12B H 0.5188 0.7130 0.6821 0.025 Uiso 1 1 calc R U
C13 C 0.45461(13) 0.58069(14) 0.85833(11) 0.0227(3) Uani 1 1 d . .
C14 C 0.36747(15) 0.68374(15) 0.89986(12) 0.0296(3) Uani 1 1 d . .
H14A H 0.3043 0.6888 0.9551 0.036 Uiso 1 1 calc R U
H14B H 0.3684 0.7522 0.8743 0.036 Uiso 1 1 calc R U
C15 C 0.45273(15) 0.47222(15) 0.89916(12) 0.0292(3) Uani 1 1 d . .
H15A H 0.4381 0.4339 0.8509 0.044 Uiso 1 1 calc R U
H15B H 0.3871 0.4925 0.9596 0.044 Uiso 1 1 calc R U
H15C H 0.5317 0.4198 0.9135 0.044 Uiso 1 1 calc R U
C16 C 0.86271(13) 0.41348(13) 0.39513(10) 0.0201(3) Uani 1 1 d . .
C17 C 0.90746(13) 0.48914(13) 0.35290(11) 0.0228(3) Uani 1 1 d . .
H17 H 0.9429 0.5174 0.3885 0.027 Uiso 1 1 calc R U
C18 C 0.89938(14) 0.52232(14) 0.25858(11) 0.0250(3) Uani 1 1 d . .
H18 H 0.9299 0.5735 0.2294 0.030 Uiso 1 1 calc R U
C19 C 0.84695(14) 0.48169(14) 0.20548(11) 0.0245(3) Uani 1 1 d . .
C20 C 0.80264(14) 0.40663(14) 0.24933(11) 0.0248(3) Uani 1 1 d . .
H20 H 0.7673 0.3783 0.2138 0.030 Uiso 1 1 calc R U
C21 C 0.80923(14) 0.37270(13) 0.34380(11) 0.0231(3) Uani 1 1 d . .
H21 H 0.7778 0.3223 0.3732 0.028 Uiso 1 1 calc R U
C22 C 0.83752(17) 0.51904(17) 0.10317(12) 0.0351(4) Uani 1 1 d . .
H22A H 0.8290 0.4627 0.0684 0.053 Uiso 1 1 calc R U
H22B H 0.9117 0.5233 0.0679 0.053 Uiso 1 1 calc R U
H22C H 0.7658 0.5954 0.1066 0.053 Uiso 1 1 calc R U
C23 C 0.23377(15) 1.09655(13) 0.56705(11) 0.0255(3) Uani 1 1 d . .
H23A H 0.1642 1.1459 0.5381 0.031 Uiso 1 1 calc R U
H23B H 0.3089 1.0933 0.5226 0.031 Uiso 1 1 calc R U
C24 C 0.21172(15) 1.15106(13) 0.66697(11) 0.0246(3) Uani 1 1 d . .
H24A H 0.1734 1.2362 0.6630 0.029 Uiso 1 1 calc R U
H24B H 0.2918 1.1247 0.6819 0.029 Uiso 1 1 calc R U
C25 C 0.12916(13) 1.12135(13) 0.75219(11) 0.0210(3) Uani 1 1 d . .
C26 C 0.20428(13) 0.99205(13) 0.77261(10) 0.0210(3) Uani 1 1 d . .
C27 C 0.13519(14) 0.92810(13) 0.76393(11) 0.0232(3) Uani 1 1 d . .
H27 H 0.1930 0.8470 0.7363 0.028 Uiso 1 1 calc R U
C28 C 0.05814(15) 0.92910(15) 0.86819(13) 0.0314(4) Uani 1 1 d . .
H28A H 0.1126 0.8724 0.9069 0.038 Uiso 1 1 calc R U
H28B H 0.0206 1.0068 0.9012 0.038 Uiso 1 1 calc R U
C29 C -0.04268(17) 0.89946(17) 0.86614(16) 0.0411(4) Uani 1 1 d . .
H29A H -0.0055 0.8196 0.8378 0.049 Uiso 1 1 calc R U
H29B H -0.0915 0.9033 0.9339 0.049 Uiso 1 1 calc R U
C30 C -0.12566(16) 0.98400(17) 0.80502(15) 0.0396(4) Uani 1 1 d . .
H30A H -0.1650 1.0634 0.8351 0.047 Uiso 1 1 calc R U
H30B H -0.1911 0.9644 0.8047 0.047 Uiso 1 1 calc R U
C31 C -0.05393(16) 0.98047(16) 0.69968(14) 0.0349(4) Uani 1 1 d . .
H31A H -0.1096 1.0408 0.6638 0.042 Uiso 1 1 calc R U
H31B H -0.0250 0.9044 0.6670 0.042 Uiso 1 1 calc R U
C32 C 0.05677(14) 0.99975(13) 0.69272(12) 0.0241(3) Uani 1 1 d . .
C33 C 0.13553(14) 0.96770(14) 0.58665(11) 0.0252(3) Uani 1 1 d . .
H33A H 0.1585 0.8871 0.5686 0.030 Uiso 1 1 calc R U
H33B H 0.0872 1.0193 0.5419 0.030 Uiso 1 1 calc R U
C34 C 0.01861(14) 1.12560(13) 0.72369(11) 0.0231(3) Uani 1 1 d . .
H34A H -0.0013 1.1767 0.6687 0.028 Uiso 1 1 calc R U
H34B H -0.0543 1.1555 0.7802 0.028 Uiso 1 1 calc R U
C35 C 0.09484(14) 1.19798(13) 0.84380(11) 0.0245(3) Uani 1 1 d . .
C36 C -0.01948(16) 1.27358(15) 0.88687(13) 0.0328(4) Uani 1 1 d . .
H36A H -0.0360 1.3208 0.9422 0.039 Uiso 1 1 calc R U
H36B H -0.0850 1.2807 0.8625 0.039 Uiso 1 1 calc R U
C37 C 0.19798(16) 1.18763(16) 0.88328(12) 0.0313(4) Uani 1 1 d . .
H37A H 0.2472 1.1069 0.8976 0.047 Uiso 1 1 calc R U
H37B H 0.1640 1.2370 0.9436 0.047 Uiso 1 1 calc R U
H37C H 0.2498 1.2122 0.8344 0.047 Uiso 1 1 calc R U
C38 C 0.40486(13) 0.86829(12) 0.39873(11) 0.0205(3) Uani 1 1 d . .
C39 C 0.46449(14) 0.92699(13) 0.34476(11) 0.0244(3) Uani 1 1 d . .
H39 H 0.4909 0.9680 0.3770 0.029 Uiso 1 1 calc R U
C40 C 0.48480(14) 0.92490(14) 0.24369(12) 0.0262(3) Uani 1 1 d . .
H40 H 0.5254 0.9649 0.2068 0.031 Uiso 1 1 calc R U
C41 C 0.44671(14) 0.86506(14) 0.19478(11) 0.0265(3) Uani 1 1 d . .
C42 C 0.38559(14) 0.80832(14) 0.25081(12) 0.0263(3) Uani 1 1 d . .
H42 H 0.3582 0.7681 0.2188 0.032 Uiso 1 1 calc R U
C43 C 0.36407(14) 0.80941(13) 0.35180(11) 0.0238(3) Uani 1 1 d . .
H43 H 0.3221 0.7706 0.3889 0.029 Uiso 1 1 calc R U
C44 C 0.46931(18) 0.86363(17) 0.08482(12) 0.0365(4) Uani 1 1 d . .
H44A H 0.4643 0.7981 0.0615 0.055 Uiso 1 1 calc R U
H44B H 0.5510 0.8557 0.0555 0.055 Uiso 1 1 calc R U
H44C H 0.4073 0.9361 0.0659 0.055 Uiso 1 1 calc R U
N1 N 0.74386(11) 0.48844(11) 0.58452(9) 0.0202(2) Uani 1 1 d . .
N2 N 0.24722(12) 0.97836(11) 0.57478(9) 0.0217(3) Uani 1 1 d . .
O1 O 0.72047(10) 0.38793(9) 0.80841(8) 0.0266(2) Uani 1 1 d . .
O2 O 0.96994(10) 0.37336(10) 0.53740(8) 0.0248(2) Uani 1 1 d . .
O3 O 0.84186(10) 0.28026(9) 0.53509(8) 0.0251(2) Uani 1 1 d . .
O4 O 0.30157(10) 0.95013(10) 0.79432(8) 0.0273(2) Uani 1 1 d . .
O5 O 0.37259(10) 0.76575(9) 0.55867(8) 0.0245(2) Uani 1 1 d . .
O6 O 0.47089(10) 0.89081(10) 0.55051(8) 0.0267(2) Uani 1 1 d . .
S1 S 0.86290(3) 0.37859(3) 0.51799(2) 0.01946(9) Uani 1 1 d . .
S2 S 0.38048(3) 0.86891(3) 0.52723(2) 0.02042(10) Uani 1 1 d . .

loop_
_atom_site_aniso_label
_atom_site_aniso_U_11
_atom_site_aniso_U_22
_atom_site_aniso_U_33
_atom_site_aniso_U_23
_atom_site_aniso_U_13
_atom_site_aniso_U_12
C1 0.0196(7) 0.0285(8) 0.0231(7) -0.0007(6) -0.0071(5) -0.0114(6)
C2 0.0192(7) 0.0265(8) 0.0251(7) -0.0016(6) -0.0049(6) -0.0125(6)
C3 0.0182(7) 0.0209(7) 0.0213(7) 0.0009(5) -0.0053(5) -0.0095(6)
C4 0.0192(7) 0.0200(7) 0.0190(6) 0.0009(5) -0.0047(5) -0.0093(6)
C5 0.0191(7) 0.0216(7) 0.0212(7) 0.0004(5) -0.0057(5) -0.0106(6)
C6 0.0272(8) 0.0289(8) 0.0235(7) 0.0005(6) -0.0095(6) -0.0129(7)
C7 0.0316(9) 0.0341(9) 0.0340(8) -0.0080(7) -0.0095(7) -0.0173(8)
C8 0.0357(9) 0.0257(8) 0.0375(9) -0.0052(7) -0.0067(7) -0.0182(7)
C9 0.0327(8) 0.0236(8) 0.0311(8) 0.0009(6) -0.0054(6) -0.0178(7)
C10 0.0218(7) 0.0194(7) 0.0223(7) 0.0016(5) -0.0059(5) -0.0109(6)
C11 0.0242(7) 0.0229(7) 0.0221(7) 0.0027(6) -0.0054(6) -0.0138(6)
C12 0.0210(7) 0.0177(7) 0.0225(7) 0.0012(5) -0.0063(5) -0.0073(6)
C13 0.0199(7) 0.0273(8) 0.0230(7) 0.0024(6) -0.0066(5) -0.0123(6)
C14 0.0228(8) 0.0318(9) 0.0295(8) 0.0004(6) -0.0014(6) -0.0116(7)
C15 0.0268(8) 0.0309(9) 0.0294(8) 0.0037(6) -0.0023(6) -0.0160(7)
C16 0.0176(7) 0.0210(7) 0.0214(7) -0.0018(5) -0.0033(5) -0.0092(6)
C17 0.0210(7) 0.0262(8) 0.0246(7) -0.0016(6) -0.0042(5) -0.0140(6)
C18 0.0246(7) 0.0267(8) 0.0255(7) 0.0002(6) -0.0022(6) -0.0154(7)
C19 0.0211(7) 0.0279(8) 0.0215(7) -0.0022(6) -0.0026(5) -0.0101(6)
C20 0.0240(7) 0.0279(8) 0.0252(7) -0.0042(6) -0.0061(6) -0.0136(7)
C21 0.0233(7) 0.0223(7) 0.0266(7) -0.0016(6) -0.0053(6) -0.0131(6)
C22 0.0404(10) 0.0446(11) 0.0243(8) 0.0027(7) -0.0074(7) -0.0238(9)
C23 0.0292(8) 0.0182(7) 0.0262(7) 0.0023(6) -0.0045(6) -0.0103(6)
C24 0.0265(8) 0.0200(7) 0.0275(7) -0.0004(6) -0.0034(6) -0.0127(6)
C25 0.0196(7) 0.0190(7) 0.0248(7) 0.0001(5) -0.0048(5) -0.0095(6)
C26 0.0191(7) 0.0219(7) 0.0202(7) -0.0002(5) -0.0029(5) -0.0090(6)
C27 0.0208(7) 0.0182(7) 0.0287(7) 0.0009(6) -0.0037(6) -0.0090(6)
C28 0.0269(8) 0.0267(8) 0.0349(9) 0.0053(7) -0.0014(6) -0.0118(7)
C29 0.0302(9) 0.0328(10) 0.0555(11) 0.0043(8) 0.0037(8) -0.0185(8)
C30 0.0237(8) 0.0358(10) 0.0607(12) -0.0039(8) -0.0019(8) -0.0186(8)
C31 0.0240(8) 0.0341(9) 0.0506(10) -0.0061(8) -0.0093(7) -0.0157(7)
C32 0.0191(7) 0.0231(8) 0.0317(8) -0.0011(6) -0.0070(6) -0.0105(6)
C33 0.0235(8) 0.0226(8) 0.0304(8) -0.0022(6) -0.0094(6) -0.0098(6)
C34 0.0197(7) 0.0202(7) 0.0279(7) -0.0005(6) -0.0071(6) -0.0075(6)
C35 0.0266(8) 0.0230(8) 0.0258(7) 0.0003(6) -0.0059(6) -0.0133(7)
C36 0.0291(8) 0.0296(9) 0.0356(9) -0.0085(7) -0.0058(7) -0.0104(7)
C37 0.0289(8) 0.0329(9) 0.0331(8) -0.0083(7) -0.0078(7) -0.0141(7)
C38 0.0178(7) 0.0155(7) 0.0251(7) -0.0013(5) -0.0036(5) -0.0061(6)
C39 0.0204(7) 0.0218(8) 0.0316(8) -0.0008(6) -0.0046(6) -0.0110(6)
C40 0.0196(7) 0.0233(8) 0.0313(8) 0.0014(6) -0.0007(6) -0.0095(6)
C41 0.0226(7) 0.0224(8) 0.0266(8) -0.0009(6) -0.0028(6) -0.0059(6)
C42 0.0264(8) 0.0234(8) 0.0294(8) -0.0031(6) -0.0062(6) -0.0117(7)
C43 0.0237(7) 0.0205(7) 0.0287(7) -0.0006(6) -0.0048(6) -0.0124(6)
C44 0.0376(10) 0.0378(10) 0.0269(8) -0.0019(7) -0.0013(7) -0.0151(8)
N1 0.0194(6) 0.0226(6) 0.0207(6) -0.0013(5) -0.0041(5) -0.0117(5)
N2 0.0236(6) 0.0174(6) 0.0233(6) -0.0010(5) -0.0041(5) -0.0095(5)
O1 0.0232(5) 0.0209(6) 0.0351(6) 0.0068(4) -0.0092(4) -0.0098(5)
O2 0.0204(5) 0.0270(6) 0.0291(5) 0.0015(4) -0.0095(4) -0.0112(5)
O3 0.0274(6) 0.0218(6) 0.0288(5) 0.0033(4) -0.0082(4) -0.0136(5)
O4 0.0228(5) 0.0253(6) 0.0327(6) 0.0009(4) -0.0103(4) -0.0087(5)
O5 0.0267(5) 0.0179(5) 0.0291(5) 0.0035(4) -0.0087(4) -0.0103(4)
O6 0.0266(6) 0.0276(6) 0.0312(6) 0.0021(4) -0.0119(4) -0.0149(5)
S1 0.01863(17) 0.01967(19) 0.02167(17) 0.00093(13) -0.00601(13) -0.00985(14)
S2 0.02147(18) 0.01789(18) 0.02311(17) 0.00111(13) -0.00715(13) -0.00953(15)

loop_
_atom_type_symbol
_atom_type_description
_atom_type_scat_dispersion_real
_atom_type_scat_dispersion_imag
_atom_type_scat_source
C C 0.0181 0.0091 'International Tables Vol C Tables 4.2.6.8 and 6.1.1.4'
H H 0.0000 0.0000 'International Tables Vol C Tables 4.2.6.8 and 6.1.1.4'
N N 0.0311 0.0180 'International Tables Vol C Tables 4.2.6.8 and 6.1.1.4'
O O 0.0492 0.0322 'International Tables Vol C Tables 4.2.6.8 and 6.1.1.4'
S S 0.3331 0.5567 'International Tables Vol C Tables 4.2.6.8 and 6.1.1.4'

loop_
_geom_angle_atom_site_label_1
_geom_angle_atom_site_label_2
_geom_angle_atom_site_label_3
_geom_angle
N1 C1 C2 111.95(12)
N1 C1 H1A 109.2
C2 C1 H1A 109.2
N1 C1 H1B 109.2
C2 C1 H1B 109.2
H1A C1 H1B 107.9
C1 C2 C3 114.50(12)
C1 C2 H2A 108.6
C3 C2 H2A 108.6
C1 C2 H2B 108.6
C3 C2 H2B 108.6
H2A C2 H2B 107.6
C13 C3 C12 114.53(12)
C13 C3 C2 108.43(11)
C12 C3 C2 112.53(12)
C13 C3 C4 110.75(11)
C12 C3 C4 103.16(11)
C2 C3 C4 107.12(12)
O1 C4 C5 125.56(13)
O1 C4 C3 124.97(13)
C5 C4 C3 109.46(12)
C4 C5 C10 103.48(11)
C4 C5 C6 107.23(11)
C10 C5 C6 113.36(12)
C4 C5 H5 110.8
C10 C5 H5 110.8
C6 C5 H5 110.8
C7 C6 C5 112.11(13)
C7 C6 H6A 109.2
C5 C6 H6A 109.2
C7 C6 H6B 109.2
C5 C6 H6B 109.2
H6A C6 H6B 107.9
C8 C7 C6 110.00(13)
C8 C7 H7A 109.7
C6 C7 H7A 109.7
C8 C7 H7B 109.7
C6 C7 H7B 109.7
H7A C7 H7B 108.2
C7 C8 C9 110.83(14)
C7 C8 H8A 109.5
C9 C8 H8A 109.5
C7 C8 H8B 109.5
C9 C8 H8B 109.5
H8A C8 H8B 108.1
C8 C9 C10 113.49(13)
C8 C9 H9A 108.9
C10 C9 H9A 108.9
C8 C9 H9B 108.9
C10 C9 H9B 108.9
H9A C9 H9B 107.7
C11 C10 C9 107.18(12)
C11 C10 C5 108.90(12)
C9 C10 C5 113.92(12)
C11 C10 C12 111.79(12)
C9 C10 C12 112.32(12)
C5 C10 C12 102.77(11)
N1 C11 C10 111.44(11)
N1 C11 H11A 109.3
C10 C11 H11A 109.3
N1 C11 H11B 109.3
C10 C11 H11B 109.3
H11A C11 H11B 108.0
C3 C12 C10 106.81(11)
C3 C12 H12A 110.4
C10 C12 H12A 110.4
C3 C12 H12B 110.4
C10 C12 H12B 110.4
H12A C12 H12B 108.6
C14 C13 C15 119.83(14)
C14 C13 C3 122.63(14)
C15 C13 C3 117.48(13)
C13 C14 H14A 120.0
C13 C14 H14B 120.0
H14A C14 H14B 120.0
C13 C15 H15A 109.5
C13 C15 H15B 109.5
H15A C15 H15B 109.5
C13 C15 H15C 109.5
H15A C15 H15C 109.5
H15B C15 H15C 109.5
C21 C16 C17 120.80(13)
C21 C16 S1 119.57(11)
C17 C16 S1 119.44(11)
C18 C17 C16 119.10(13)
C18 C17 H17 120.5
C16 C17 H17 120.5
C17 C18 C19 121.02(14)
C17 C18 H18 119.5
C19 C18 H18 119.5
C20 C19 C18 118.79(14)
C20 C19 C22 120.51(14)
C18 C19 C22 120.69(14)
C21 C20 C19 121.18(13)
C21 C20 H20 119.4
C19 C20 H20 119.4
C20 C21 C16 119.10(13)
C20 C21 H21 120.5
C16 C21 H21 120.5
C19 C22 H22A 109.5
C19 C22 H22B 109.5
H22A C22 H22B 109.5
C19 C22 H22C 109.5
H22A C22 H22C 109.5
H22B C22 H22C 109.5
N2 C23 C24 111.94(12)
N2 C23 H23A 109.2
C24 C23 H23A 109.2
N2 C23 H23B 109.2
C24 C23 H23B 109.2
H23A C23 H23B 107.9
C23 C24 C25 113.98(12)
C23 C24 H24A 108.8
C25 C24 H24A 108.8
C23 C24 H24B 108.8
C25 C24 H24B 108.8
H24A C24 H24B 107.7
C35 C25 C34 114.41(12)
C35 C25 C24 108.85(12)
C34 C25 C24 112.65(12)
C35 C25 C26 109.65(12)
C34 C25 C26 103.32(11)
C24 C25 C26 107.64(12)
O4 C26 C27 125.67(14)
O4 C26 C25 125.01(13)
C27 C26 C25 109.29(12)
C26 C27 C32 103.38(12)
C26 C27 C28 106.88(12)
C32 C27 C28 113.36(13)
C26 C27 H27 111.0
C32 C27 H27 111.0
C28 C27 H27 111.0
C29 C28 C27 112.00(15)
C29 C28 H28A 109.2
C27 C28 H28A 109.2
C29 C28 H28B 109.2
C27 C28 H28B 109.2
H28A C28 H28B 107.9
C30 C29 C28 110.06(14)
C30 C29 H29A 109.6
C28 C29 H29A 109.6
C30 C29 H29B 109.6
C28 C29 H29B 109.6
H29A C29 H29B 108.2
C29 C30 C31 111.36(15)
C29 C30 H30A 109.4
C31 C30 H30A 109.4
C29 C30 H30B 109.4
C31 C30 H30B 109.4
H30A C30 H30B 108.0
C30 C31 C32 113.35(14)
C30 C31 H31A 108.9
C32 C31 H31A 108.9
C30 C31 H31B 108.9
C32 C31 H31B 108.9
H31A C31 H31B 107.7
C33 C32 C31 107.70(13)
C33 C32 C27 109.74(12)
C31 C32 C27 113.34(13)
C33 C32 C34 110.97(12)
C31 C32 C34 112.52(13)
C27 C32 C34 102.55(12)
N2 C33 C32 111.18(12)
N2 C33 H33A 109.4
C32 C33 H33A 109.4
N2 C33 H33B 109.4
C32 C33 H33B 109.4
H33A C33 H33B 108.0
C25 C34 C32 106.46(12)
C25 C34 H34A 110.4
C32 C34 H34A 110.4
C25 C34 H34B 110.4
C32 C34 H34B 110.4
H34A C34 H34B 108.6
C36 C35 C37 119.45(14)
C36 C35 C25 123.04(14)
C37 C35 C25 117.48(13)
C35 C36 H36A 120.0
C35 C36 H36B 120.0
H36A C36 H36B 120.0
C35 C37 H37A 109.5
C35 C37 H37B 109.5
H37A C37 H37B 109.5
C35 C37 H37C 109.5
H37A C37 H37C 109.5
H37B C37 H37C 109.5
C39 C38 C43 120.59(14)
C39 C38 S2 119.50(11)
C43 C38 S2 119.91(11)
C40 C39 C38 119.22(14)
C40 C39 H39 120.4
C38 C39 H39 120.4
C39 C40 C41 121.34(14)
C39 C40 H40 119.3
C41 C40 H40 119.3
C42 C41 C40 118.23(14)
C42 C41 C44 121.00(15)
C40 C41 C44 120.76(15)
C43 C42 C41 121.45(14)
C43 C42 H42 119.3
C41 C42 H42 119.3
C42 C43 C38 119.16(14)
C42 C43 H43 120.4
C38 C43 H43 120.4
C41 C44 H44A 109.5
C41 C44 H44B 109.5
H44A C44 H44B 109.5
C41 C44 H44C 109.5
H44A C44 H44C 109.5
H44B C44 H44C 109.5
C11 N1 C1 114.92(12)
C11 N1 S1 117.79(9)
C1 N1 S1 117.07(10)
C33 N2 C23 116.95(12)
C33 N2 S2 119.51(10)
C23 N2 S2 118.75(10)
O3 S1 O2 119.51(7)
O3 S1 N1 107.36(6)
O2 S1 N1 107.21(6)
O3 S1 C16 107.84(7)
O2 S1 C16 108.44(6)
N1 S1 C16 105.67(7)
O6 S2 O5 119.84(7)
O6 S2 N2 106.88(7)
O5 S2 N2 106.83(6)
O6 S2 C38 107.22(7)
O5 S2 C38 107.50(7)
N2 S2 C38 108.12(7)

loop_
_geom_bond_atom_site_label_1
_geom_bond_atom_site_label_2
_geom_bond_distance
C1 N1 1.4835(18)
C1 C2 1.528(2)
C1 H1A 0.9900
C1 H1B 0.9900
C2 C3 1.5523(19)
C2 H2A 0.9900
C2 H2B 0.9900
C3 C13 1.5360(19)
C3 C12 1.5414(19)
C3 C4 1.554(2)
C4 O1 1.2105(18)
C4 C5 1.5181(19)
C5 C10 1.544(2)
C5 C6 1.546(2)
C5 H5 1.0000
C6 C7 1.525(2)
C6 H6A 0.9900
C6 H6B 0.9900
C7 C8 1.521(3)
C7 H7A 0.9900
C7 H7B 0.9900
C8 C9 1.530(2)
C8 H8A 0.9900
C8 H8B 0.9900
C9 C10 1.535(2)
C9 H9A 0.9900
C9 H9B 0.9900
C10 C11 1.532(2)
C10 C12 1.544(2)
C11 N1 1.4774(18)
C11 H11A 0.9900
C11 H11B 0.9900
C12 H12A 0.9900
C12 H12B 0.9900
C13 C14 1.330(2)
C13 C15 1.507(2)
C14 H14A 0.9500
C14 H14B 0.9500
C15 H15A 0.9800
C15 H15B 0.9800
C15 H15C 0.9800
C16 C21 1.395(2)
C16 C17 1.399(2)
C16 S1 1.7612(15)
C17 C18 1.384(2)
C17 H17 0.9500
C18 C19 1.400(2)
C18 H18 0.9500
C19 C20 1.395(2)
C19 C22 1.506(2)
C20 C21 1.385(2)
C20 H20 0.9500
C21 H21 0.9500
C22 H22A 0.9800
C22 H22B 0.9800
C22 H22C 0.9800
C23 N2 1.4793(18)
C23 C24 1.529(2)
C23 H23A 0.9900
C23 H23B 0.9900
C24 C25 1.547(2)
C24 H24A 0.9900
C24 H24B 0.9900
C25 C35 1.538(2)
C25 C34 1.545(2)
C25 C26 1.553(2)
C26 O4 1.2121(18)
C26 C27 1.513(2)
C27 C32 1.543(2)
C27 C28 1.546(2)
C27 H27 1.0000
C28 C29 1.525(2)
C28 H28A 0.9900
C28 H28B 0.9900
C29 C30 1.520(3)
C29 H29A 0.9900
C29 H29B 0.9900
C30 C31 1.527(3)
C30 H30A 0.9900
C30 H30B 0.9900
C31 C32 1.536(2)
C31 H31A 0.9900
C31 H31B 0.9900
C32 C33 1.535(2)
C32 C34 1.549(2)
C33 N2 1.4714(19)
C33 H33A 0.9900
C33 H33B 0.9900
C34 H34A 0.9900
C34 H34B 0.9900
C35 C36 1.324(2)
C35 C37 1.508(2)
C36 H36A 0.9500
C36 H36B 0.9500
C37 H37A 0.9800
C37 H37B 0.9800
C37 H37C 0.9800
C38 C39 1.393(2)
C38 C43 1.398(2)
C38 S2 1.7605(15)
C39 C40 1.383(2)
C39 H39 0.9500
C40 C41 1.399(2)
C40 H40 0.9500
C41 C42 1.396(2)
C41 C44 1.505(2)
C42 C43 1.381(2)
C42 H42 0.9500
C43 H43 0.9500
C44 H44A 0.9800
C44 H44B 0.9800
C44 H44C 0.9800
N1 S1 1.6332(13)
N2 S2 1.6298(13)
O2 S1 1.4365(10)
O3 S1 1.4345(11)
O5 S2 1.4379(11)
O6 S2 1.4363(11)

loop_
_geom_torsion_atom_site_label_1
_geom_torsion_atom_site_label_2
_geom_torsion_atom_site_label_3
_geom_torsion_atom_site_label_4
_geom_torsion
N1 C1 C2 C3 39.26(18)
C1 C2 C3 C13 168.50(13)
C1 C2 C3 C12 40.76(17)
C1 C2 C3 C4 -71.93(15)
C13 C3 C4 O1 58.31(19)
C12 C3 C4 O1 -178.70(14)
C2 C3 C4 O1 -59.76(18)
C13 C3 C4 C5 -120.60(13)
C12 C3 C4 C5 2.40(14)
C2 C3 C4 C5 121.33(12)
O1 C4 C5 C10 156.64(14)
C3 C4 C5 C10 -24.47(14)
O1 C4 C5 C6 -83.28(18)
C3 C4 C5 C6 95.62(13)
C4 C5 C6 C7 -162.84(13)
C10 C5 C6 C7 -49.27(17)
C5 C6 C7 C8 58.27(18)
C6 C7 C8 C9 -60.41(18)
C7 C8 C9 C10 54.18(18)
C8 C9 C10 C11 -165.62(14)
C8 C9 C10 C5 -45.09(18)
C8 C9 C10 C12 71.23(17)
C4 C5 C10 C11 -82.27(13)
C6 C5 C10 C11 161.92(12)
C4 C5 C10 C9 158.17(12)
C6 C5 C10 C9 42.36(17)
C4 C5 C10 C12 36.40(14)
C6 C5 C10 C12 -79.41(14)
C9 C10 C11 N1 176.48(12)
C5 C10 C11 N1 52.82(15)
C12 C10 C11 N1 -60.04(16)
C13 C3 C12 C10 141.37(12)
C2 C3 C12 C10 -94.18(13)
C4 C3 C12 C10 20.93(14)
C11 C10 C12 C3 80.45(14)
C9 C10 C12 C3 -159.03(12)
C5 C10 C12 C3 -36.19(14)
C12 C3 C13 C14 9.2(2)
C2 C3 C13 C14 -117.40(16)
C4 C3 C13 C14 125.33(16)
C12 C3 C13 C15 -173.61(13)
C2 C3 C13 C15 59.80(17)
C4 C3 C13 C15 -57.47(17)
C21 C16 C17 C18 -0.7(2)
S1 C16 C17 C18 -175.65(12)
C16 C17 C18 C19 0.2(2)
C17 C18 C19 C20 0.0(2)
C17 C18 C19 C22 179.47(15)
C18 C19 C20 C21 0.3(2)
C22 C19 C20 C21 -179.16(15)
C19 C20 C21 C16 -0.8(2)
C17 C16 C21 C20 1.0(2)
S1 C16 C21 C20 175.94(12)
N2 C23 C24 C25 -37.59(18)
C23 C24 C25 C35 -169.74(13)
C23 C24 C25 C34 -41.75(18)
C23 C24 C25 C26 71.49(16)
C35 C25 C26 O4 -60.21(18)
C34 C25 C26 O4 177.42(14)
C24 C25 C26 O4 58.05(18)
C35 C25 C26 C27 118.21(13)
C34 C25 C26 C27 -4.16(15)
C24 C25 C26 C27 -123.53(13)
O4 C26 C27 C32 -155.16(14)
C25 C26 C27 C32 26.44(15)
O4 C26 C27 C28 84.97(18)
C25 C26 C27 C28 -93.44(14)
C26 C27 C28 C29 163.37(14)
C32 C27 C28 C29 50.14(18)
C27 C28 C29 C30 -57.6(2)
C28 C29 C30 C31 59.5(2)
C29 C30 C31 C32 -54.2(2)
C30 C31 C32 C33 167.70(15)
C30 C31 C32 C27 46.1(2)
C30 C31 C32 C34 -69.69(19)
C26 C27 C32 C33 80.27(14)
C28 C27 C32 C33 -164.39(13)
C26 C27 C32 C31 -159.28(13)
C28 C27 C32 C31 -43.95(18)
C26 C27 C32 C34 -37.72(14)
C28 C27 C32 C34 77.61(15)
C31 C32 C33 N2 -177.23(13)
C27 C32 C33 N2 -53.41(16)
C34 C32 C33 N2 59.21(16)
C35 C25 C34 C32 -139.07(13)
C24 C25 C34 C32 95.92(14)
C26 C25 C34 C32 -19.93(14)
C33 C32 C34 C25 -80.90(15)
C31 C32 C34 C25 158.35(13)
C27 C32 C34 C25 36.23(14)
C34 C25 C35 C36 -9.1(2)
C24 C25 C35 C36 117.94(17)
C26 C25 C35 C36 -124.56(16)
C34 C25 C35 C37 172.85(13)
C24 C25 C35 C37 -60.16(18)
C26 C25 C35 C37 57.35(17)
C43 C38 C39 C40 -1.0(2)
S2 C38 C39 C40 179.16(12)
C38 C39 C40 C41 0.0(2)
C39 C40 C41 C42 0.9(2)
C39 C40 C41 C44 179.94(15)
C40 C41 C42 C43 -0.8(2)
C44 C41 C42 C43 -179.80(15)
C41 C42 C43 C38 -0.2(2)
C39 C38 C43 C42 1.2(2)
S2 C38 C43 C42 -179.02(12)
C10 C11 N1 C1 78.35(15)
C10 C11 N1 S1 -137.35(11)
C2 C1 N1 C11 -93.13(15)
C2 C1 N1 S1 122.31(12)
C32 C33 N2 C23 -78.14(16)
C32 C33 N2 S2 126.63(12)
C24 C23 N2 C33 92.57(16)
C24 C23 N2 S2 -112.01(13)
C11 N1 S1 O3 169.31(10)
C1 N1 S1 O3 -47.16(12)
C11 N1 S1 O2 39.73(12)
C1 N1 S1 O2 -176.74(10)
C11 N1 S1 C16 -75.80(11)
C1 N1 S1 C16 67.73(11)
C21 C16 S1 O3 18.99(14)
C17 C16 S1 O3 -166.03(12)
C21 C16 S1 O2 149.75(12)
C17 C16 S1 O2 -35.28(14)
C21 C16 S1 N1 -95.57(13)
C17 C16 S1 N1 79.40(13)
C33 N2 S2 O6 -163.66(11)
C23 N2 S2 O6 41.56(12)
C33 N2 S2 O5 -34.24(13)
C23 N2 S2 O5 170.98(10)
C33 N2 S2 C38 81.21(12)
C23 N2 S2 C38 -73.57(12)
C39 C38 S2 O6 -23.62(14)
C43 C38 S2 O6 156.57(12)
C39 C38 S2 O5 -153.70(12)
C43 C38 S2 O5 26.48(14)
C39 C38 S2 N2 91.29(13)
C43 C38 S2 N2 -88.52(13)
